data_7222308
loop_
_publ_author_name
'Zhang, min'
'Zhang, Jingjing'
'NI, Xufeng'
'Shen, Zhiquan'

_publ_section_title
;
 Bis(phenolate) N-Heterocyclic Carbene Rare Earth Metal Complexes:
 Synthesis, characterization and Applications in the Polymerization of
 n-Hexyl Isocyanate
;
_journal_name_full 'RSC Adv.'
_journal_paper_doi 10.1039/C5RA16447H
_journal_year 2015
_chemical_formula_moiety 'C102 H153 Cl3 N6 O6 Sm2'
_chemical_formula_sum 'C102 H153 Cl3 N6 O6 Sm2'
_chemical_formula_weight 1966.35
_chemical_name_systematic
; 
 ? 
;
_space_group_IT_number 2
_symmetry_cell_setting triclinic
_symmetry_space_group_name_Hall '-P 1'
_symmetry_space_group_name_H-M 'P -1'
_atom_sites_solution_hydrogens geom
_atom_sites_solution_primary direct
_atom_sites_solution_secondary difmap
_audit_creation_method SHELXL-97
_audit_update_record
;
2014-03-31 deposited with the CCDC.
2015-09-24 downloaded from the CCDC.
;
_cell_angle_alpha 75.4933(18)
_cell_angle_beta 65.628(2)
_cell_angle_gamma 76.527(2)
_cell_formula_units_Z 2
_cell_length_a 18.2347(5)
_cell_length_b 18.5751(4)
_cell_length_c 21.1019(5)
_cell_measurement_reflns_used 14521
_cell_measurement_temperature 170(2)
_cell_measurement_theta_max 29.2622
_cell_measurement_theta_min 2.9319
_cell_volume 6234.5(3)
_computing_cell_refinement 'CrysAlis PRO (Agilent Technologies, 2011)'
_computing_data_collection 'CrysAlis PRO'
_computing_data_reduction 'CrysAlis PRO'
_computing_molecular_graphics 'OLEX2 (Dolomanov et al., 2009)'
_computing_publication_material OLEX2
_computing_structure_refinement 'SHELXL-97 (Sheldrick, 2008)'
_computing_structure_solution 'SHELXS-97 (Sheldrick, 2008)'
_diffrn_ambient_temperature 170(2)
_diffrn_detector_area_resol_mean 10.3592
_diffrn_measured_fraction_theta_full 0.998
_diffrn_measured_fraction_theta_max 0.998
_diffrn_measurement_device_type 'Xcalibur, Atlas, Gemini ultra'
_diffrn_measurement_method '\w scans'
_diffrn_radiation_monochromator graphite
_diffrn_radiation_source 'fine-focus sealed tube'
_diffrn_radiation_type MoK\a
_diffrn_radiation_wavelength 0.71073
_diffrn_reflns_av_R_equivalents 0.0374
_diffrn_reflns_av_sigmaI/netI 0.0657
_diffrn_reflns_limit_h_max 21
_diffrn_reflns_limit_h_min -21
_diffrn_reflns_limit_k_max 22
_diffrn_reflns_limit_k_min -22
_diffrn_reflns_limit_l_max 25
_diffrn_reflns_limit_l_min -19
_diffrn_reflns_number 40518
_diffrn_reflns_theta_full 25.35
_diffrn_reflns_theta_max 25.35
_diffrn_reflns_theta_min 2.94
_exptl_absorpt_coefficient_mu 1.040
_exptl_absorpt_correction_T_max 0.7320
_exptl_absorpt_correction_T_min 0.6934
_exptl_absorpt_correction_type multi-scan
_exptl_absorpt_process_details
;
CrysAlis PRO (Agilent Technologies, 2011) 
;
_exptl_crystal_colour colorless
_exptl_crystal_density_diffrn 1.047
_exptl_crystal_density_method 'not measured'
_exptl_crystal_description block
_exptl_crystal_F_000 2060
_exptl_crystal_size_max 0.38
_exptl_crystal_size_mid 0.36
_exptl_crystal_size_min 0.32
_platon_squeeze_details
;
;
_refine_diff_density_max 2.307
_refine_diff_density_min -0.891
_refine_diff_density_rms 0.113
_refine_ls_extinction_method none
_refine_ls_goodness_of_fit_ref 1.078
_refine_ls_hydrogen_treatment mixed
_refine_ls_matrix_type full
_refine_ls_number_parameters 1108
_refine_ls_number_reflns 22793
_refine_ls_number_restraints 432
_refine_ls_restrained_S_all 1.099
_refine_ls_R_factor_all 0.0673
_refine_ls_R_factor_gt 0.0465
_refine_ls_shift/su_max 0.001
_refine_ls_shift/su_mean 0.000
_refine_ls_structure_factor_coef Fsqd
_refine_ls_weighting_details 'calc w=1/[\s^2^(Fo^2^)+(0.0728P)^2^+0.0000P] where P=(Fo^2^+2Fc^2^)/3'
_refine_ls_weighting_scheme calc
_refine_ls_wR_factor_gt 0.1240
_refine_ls_wR_factor_ref 0.1355
_reflns_number_gt 17180
_reflns_number_total 22793
_reflns_threshold_expression >2sigma(I)
_cod_data_source_file c5ra16447h3.cif
_cod_data_source_block 130529_zm_smntmsp
_cod_depositor_comments
;
The following automatic conversions were performed:

'_symmetry_cell_setting' value 'Triclinic' changed to 'triclinic'
according to
/usr/data/users/saulius/crontab/automatic-downloads/rss-feeds/RSC/lib/dictionaries/cif_core.dic
dictionary named 'cif_core.dic' version 2.4.2 from 2011-04-26.

Automatic conversion script
Id: cif_fix_values 3271 2015-04-21 07:52:19Z andrius 
;
_cod_database_code 7222308

loop_
_symmetry_equiv_pos_as_xyz
'x, y, z'
'-x, -y, -z'

loop_
_atom_site_label
_atom_site_type_symbol
_atom_site_fract_x
_atom_site_fract_y
_atom_site_fract_z
_atom_site_U_iso_or_equiv
_atom_site_adp_type
_atom_site_occupancy
_atom_site_symmetry_multiplicity
_atom_site_calc_flag
_atom_site_refinement_flags
Sm1 Sm 0.354798(12) 0.253904(11) 0.285673(11) 0.02027(7) Uani 1 1 d .
Sm2 Sm 0.207484(12) 0.193331(11) 0.215746(11) 0.01963(7) Uani 1 1 d .
Cl1 Cl 0.27936(7) 0.12419(6) 0.31716(6) 0.0315(3) Uani 1 1 d .
Cl2 Cl 0.19848(6) 0.31538(6) 0.27939(6) 0.0284(2) Uani 1 1 d .
Cl3 Cl 0.36911(6) 0.23266(6) 0.15060(5) 0.0262(2) Uani 1 1 d .
O1 O 0.31642(17) 0.23206(16) 0.40130(15) 0.0268(7) Uani 1 1 d .
O2 O 0.07984(17) 0.19755(16) 0.28907(15) 0.0262(7) Uani 1 1 d .
O3 O 0.48015(16) 0.19664(17) 0.25317(16) 0.0279(7) Uani 1 1 d .
O4 O 0.23932(17) 0.07835(15) 0.19341(15) 0.0246(7) Uani 1 1 d .
O5 O 0.36995(18) 0.37332(16) 0.25398(16) 0.0278(7) Uani 1 1 d .
O6 O 0.19809(17) 0.25851(15) 0.11680(15) 0.0249(7) Uani 1 1 d .
N1 N 0.1047(2) 0.2538(2) 0.4880(2) 0.0341(10) Uani 1 1 d .
N2 N 0.0669(2) 0.1531(2) 0.4682(2) 0.0323(9) Uani 1 1 d .
N3 N 0.4838(2) 0.0002(2) 0.2438(2) 0.0307(9) Uani 1 1 d .
N4 N 0.4459(2) 0.0048(2) 0.1501(2) 0.0276(9) Uani 1 1 d .
N5 N 0.3425(2) 0.4632(2) 0.0967(2) 0.0296(9) Uani 1 1 d .
N6 N 0.2102(2) 0.45802(19) 0.1123(2) 0.0284(9) Uani 1 1 d .
C1 C 0.2954(3) 0.2440(2) 0.4667(2) 0.0243(10) Uani 1 1 d .
C2 C 0.3443(3) 0.2141(3) 0.5074(2) 0.0302(11) Uani 1 1 d .
C3 C 0.3215(3) 0.2388(3) 0.5706(3) 0.0376(12) Uani 1 1 d .
H3 H 0.3552 0.2192 0.5972 0.045 Uiso 1 1 calc R
C4 C 0.2532(3) 0.2899(3) 0.5978(3) 0.0439(13) Uani 1 1 d .
C5 C 0.2032(3) 0.3135(3) 0.5602(3) 0.0361(12) Uani 1 1 d .
H5 H 0.1544 0.3469 0.5781 0.043 Uiso 1 1 calc R
C6 C 0.2214(3) 0.2903(2) 0.4966(2) 0.0280(10) Uani 1 1 d .
C7 C 0.1605(3) 0.3116(2) 0.4627(2) 0.0281(10) Uani 1 1 d .
H7A H 0.1890 0.3169 0.4108 0.034 Uiso 1 1 calc R
H7B H 0.1280 0.3608 0.4737 0.034 Uiso 1 1 calc R
C8 C 0.0462(3) 0.2488(4) 0.5607(3) 0.0518(16) Uani 1 1 d .
H8A H 0.0700 0.2614 0.5904 0.062 Uiso 1 1 calc R
H8B H -0.0034 0.2854 0.5627 0.062 Uiso 1 1 calc R
C9 C 0.0250(5) 0.1736(5) 0.5879(3) 0.089(3) Uani 1 1 d .
H9A H -0.0228 0.1744 0.6329 0.107 Uiso 1 1 calc R
H9B H 0.0708 0.1400 0.5985 0.107 Uiso 1 1 calc R
C10 C 0.0059(4) 0.1413(4) 0.5401(3) 0.0580(18) Uani 1 1 d .
H10A H 0.0045 0.0867 0.5576 0.070 Uiso 1 1 calc R
H10B H -0.0486 0.1652 0.5399 0.070 Uiso 1 1 calc R
C11 C 0.1110(3) 0.2069(3) 0.4481(2) 0.0276(10) Uani 1 1 d .
H11 H 0.1505 0.2125 0.4012 0.033 Uiso 1 1 calc R
C12 C 0.0716(3) 0.1069(3) 0.4191(2) 0.0296(11) Uani 1 1 d .
H12A H 0.0737 0.0535 0.4423 0.036 Uiso 1 1 calc R
H12B H 0.1225 0.1120 0.3770 0.036 Uiso 1 1 calc R
C13 C 0.0010(3) 0.1286(2) 0.3962(2) 0.0278(10) Uani 1 1 d .
C14 C -0.0720(3) 0.1007(3) 0.4399(3) 0.0340(12) Uani 1 1 d .
H14 H -0.0736 0.0648 0.4811 0.041 Uiso 1 1 calc R
C15 C -0.1415(3) 0.1235(3) 0.4252(3) 0.0351(12) Uani 1 1 d .
C16 C -0.1357(3) 0.1785(3) 0.3656(3) 0.0334(11) Uani 1 1 d .
H16 H -0.1836 0.1974 0.3555 0.040 Uiso 1 1 calc R
C17 C -0.0648(3) 0.2077(3) 0.3195(2) 0.0309(11) Uani 1 1 d .
C18 C 0.0066(2) 0.1791(2) 0.3328(2) 0.0235(10) Uani 1 1 d .
C19 C 0.4217(3) 0.1560(3) 0.4832(2) 0.0323(11) Uani 1 1 d U
C20 C 0.3999(3) 0.0894(3) 0.4671(3) 0.0416(13) Uani 1 1 d U
H20A H 0.3589 0.0659 0.5098 0.062 Uiso 1 1 calc R
H20B H 0.4488 0.0525 0.4515 0.062 Uiso 1 1 calc R
H20C H 0.3780 0.1073 0.4296 0.062 Uiso 1 1 calc R
C21 C 0.4882(3) 0.1926(3) 0.4176(3) 0.0415(13) Uani 1 1 d U
H21A H 0.4680 0.2116 0.3791 0.062 Uiso 1 1 calc R
H21B H 0.5368 0.1551 0.4028 0.062 Uiso 1 1 calc R
H21C H 0.5019 0.2344 0.4292 0.062 Uiso 1 1 calc R
C22 C 0.4590(3) 0.1238(3) 0.5394(3) 0.0406(12) Uani 1 1 d U
H22A H 0.4797 0.1636 0.5472 0.061 Uiso 1 1 calc R
H22B H 0.5038 0.0833 0.5232 0.061 Uiso 1 1 calc R
H22C H 0.4173 0.1037 0.5836 0.061 Uiso 1 1 calc R
C23 C 0.2336(5) 0.3171(5) 0.6655(4) 0.080(2) Uani 1 1 d U
C24 C 0.2149(9) 0.3952(6) 0.6590(6) 0.158(4) Uani 1 1 d U
H24A H 0.2653 0.4172 0.6394 0.237 Uiso 1 1 calc R
H24B H 0.1813 0.4087 0.7057 0.237 Uiso 1 1 calc R
H24C H 0.1848 0.4146 0.6275 0.237 Uiso 1 1 calc R
C25 C 0.2831(7) 0.2755(6) 0.7066(5) 0.138(4) Uani 1 1 d U
H25A H 0.2913 0.2218 0.7054 0.208 Uiso 1 1 calc R
H25B H 0.2550 0.2836 0.7557 0.208 Uiso 1 1 calc R
H25C H 0.3359 0.2934 0.6864 0.208 Uiso 1 1 calc R
C26 C 0.1465(8) 0.2945(8) 0.7198(5) 0.165(4) Uani 1 1 d U
H26A H 0.1034 0.3288 0.7064 0.247 Uiso 1 1 calc R
H26B H 0.1388 0.2982 0.7677 0.247 Uiso 1 1 calc R
H26C H 0.1440 0.2428 0.7183 0.247 Uiso 1 1 calc R
C27 C -0.2203(3) 0.0907(4) 0.4745(3) 0.0554(16) Uani 1 1 d U
C28 C -0.2438(4) 0.1057(5) 0.5490(4) 0.090(3) Uani 1 1 d U
H28A H -0.2030 0.0769 0.5682 0.135 Uiso 1 1 calc R
H28B H -0.2972 0.0904 0.5794 0.135 Uiso 1 1 calc R
H28C H -0.2464 0.1595 0.5471 0.135 Uiso 1 1 calc R
C29 C -0.2051(4) 0.0064(4) 0.4777(4) 0.071(2) Uani 1 1 d U
H29A H -0.1897 -0.0045 0.4304 0.106 Uiso 1 1 calc R
H29B H -0.2547 -0.0147 0.5100 0.106 Uiso 1 1 calc R
H29C H -0.1610 -0.0160 0.4949 0.106 Uiso 1 1 calc R
C30 C -0.2896(3) 0.1234(4) 0.4491(4) 0.072(2) Uani 1 1 d U
H30A H -0.3037 0.1773 0.4506 0.108 Uiso 1 1 calc R
H30B H -0.3371 0.0983 0.4798 0.108 Uiso 1 1 calc R
H30C H -0.2730 0.1157 0.4005 0.108 Uiso 1 1 calc R
C31 C -0.0669(3) 0.2712(3) 0.2573(3) 0.0342(11) Uani 1 1 d U
C32 C -0.1548(3) 0.2984(3) 0.2587(3) 0.0501(15) Uani 1 1 d U
H32A H -0.1902 0.3137 0.3043 0.075 Uiso 1 1 calc R
H32B H -0.1751 0.2574 0.2524 0.075 Uiso 1 1 calc R
H32C H -0.1544 0.3412 0.2205 0.075 Uiso 1 1 calc R
C33 C -0.0139(3) 0.2466(3) 0.1860(3) 0.0404(13) Uani 1 1 d U
H33A H -0.0205 0.2868 0.1478 0.061 Uiso 1 1 calc R
H33B H -0.0305 0.2011 0.1838 0.061 Uiso 1 1 calc R
H33C H 0.0433 0.2361 0.1809 0.061 Uiso 1 1 calc R
C34 C -0.0374(3) 0.3388(3) 0.2634(3) 0.0430(13) Uani 1 1 d U
H34A H -0.0714 0.3541 0.3093 0.064 Uiso 1 1 calc R
H34B H -0.0413 0.3805 0.2254 0.064 Uiso 1 1 calc R
H34C H 0.0193 0.3250 0.2596 0.064 Uiso 1 1 calc R
C35 C 0.5529(3) 0.1567(3) 0.2449(2) 0.0274(10) Uani 1 1 d .
C36 C 0.6261(3) 0.1891(3) 0.2145(2) 0.0301(11) Uani 1 1 d .
C37 C 0.6983(3) 0.1424(3) 0.2120(3) 0.0365(12) Uani 1 1 d .
H37 H 0.7469 0.1644 0.1914 0.044 Uiso 1 1 calc R
C38 C 0.7042(3) 0.0656(3) 0.2378(3) 0.0385(12) Uani 1 1 d .
C39 C 0.6335(3) 0.0343(3) 0.2658(3) 0.0348(11) Uani 1 1 d .
H39 H 0.6356 -0.0182 0.2836 0.042 Uiso 1 1 calc R
C40 C 0.5589(3) 0.0775(3) 0.2688(2) 0.0296(11) Uani 1 1 d .
C41 C 0.4854(3) 0.0386(3) 0.2960(2) 0.0309(11) Uani 1 1 d .
H41A H 0.4849 0.0013 0.3388 0.037 Uiso 1 1 calc R
H41B H 0.4357 0.0761 0.3096 0.037 Uiso 1 1 calc R
C42 C 0.4464(3) 0.0335(2) 0.2008(2) 0.0251(10) Uani 1 1 d .
H42 H 0.4172 0.0824 0.2067 0.030 Uiso 1 1 calc R
C43 C 0.5340(4) -0.0740(3) 0.2349(4) 0.0547(16) Uani 1 1 d .
H43A H 0.5320 -0.1035 0.2815 0.066 Uiso 1 1 calc R
H43B H 0.5914 -0.0675 0.2052 0.066 Uiso 1 1 calc R
C44 C 0.5034(5) -0.1146(3) 0.2010(4) 0.0640(18) Uani 1 1 d .
H44A H 0.4510 -0.1305 0.2355 0.077 Uiso 1 1 calc R
H44B H 0.5425 -0.1605 0.1885 0.077 Uiso 1 1 calc R
C45 C 0.4911(3) -0.0690(3) 0.1361(3) 0.0472(14) Uani 1 1 d .
H45A H 0.5445 -0.0633 0.0971 0.057 Uiso 1 1 calc R
H45B H 0.4606 -0.0951 0.1214 0.057 Uiso 1 1 calc R
C46 C 0.4034(2) 0.0483(2) 0.1025(2) 0.0246(10) Uani 1 1 d .
H46A H 0.4435 0.0554 0.0532 0.030 Uiso 1 1 calc R
H46B H 0.3791 0.0986 0.1155 0.030 Uiso 1 1 calc R
C47 C 0.3377(3) 0.0091(2) 0.1066(2) 0.0245(10) Uani 1 1 d .
C48 C 0.2577(2) 0.0233(2) 0.1570(2) 0.0209(9) Uani 1 1 d .
C49 C 0.2005(3) -0.0222(2) 0.1647(2) 0.0244(10) Uani 1 1 d .
C50 C 0.2229(3) -0.0693(2) 0.1170(2) 0.0287(10) Uani 1 1 d .
H50 H 0.1836 -0.0979 0.1215 0.034 Uiso 1 1 calc R
C51 C 0.2989(3) -0.0784(3) 0.0626(2) 0.0281(10) Uani 1 1 d .
C52 C 0.3555(3) -0.0388(2) 0.0600(2) 0.0277(10) Uani 1 1 d .
H52 H 0.4088 -0.0447 0.0249 0.033 Uiso 1 1 calc R
C53 C 0.6252(3) 0.2738(3) 0.1861(3) 0.0322(11) Uani 1 1 d U
C54 C 0.5850(3) 0.2999(3) 0.1314(3) 0.0370(12) Uani 1 1 d U
H54A H 0.6197 0.2787 0.0886 0.055 Uiso 1 1 calc R
H54B H 0.5778 0.3549 0.1195 0.055 Uiso 1 1 calc R
H54C H 0.5318 0.2827 0.1510 0.055 Uiso 1 1 calc R
C55 C 0.7114(3) 0.2957(3) 0.1494(3) 0.0480(14) Uani 1 1 d U
H55A H 0.7382 0.2829 0.1834 0.072 Uiso 1 1 calc R
H55B H 0.7078 0.3499 0.1314 0.072 Uiso 1 1 calc R
H55C H 0.7430 0.2683 0.1101 0.072 Uiso 1 1 calc R
C56 C 0.5785(3) 0.3174(3) 0.2476(3) 0.0424(13) Uani 1 1 d U
H56A H 0.5235 0.3041 0.2726 0.064 Uiso 1 1 calc R
H56B H 0.5752 0.3715 0.2292 0.064 Uiso 1 1 calc R
H56C H 0.6070 0.3045 0.2803 0.064 Uiso 1 1 calc R
C57 C 0.7856(3) 0.0152(4) 0.2339(4) 0.0564(16) Uani 1 1 d U
C58 C 0.7753(5) -0.0386(6) 0.3047(5) 0.122(3) Uani 1 1 d U
H58A H 0.7520 -0.0095 0.3432 0.183 Uiso 1 1 calc R
H58B H 0.8285 -0.0665 0.3033 0.183 Uiso 1 1 calc R
H58C H 0.7388 -0.0740 0.3126 0.183 Uiso 1 1 calc R
C59 C 0.8081(5) -0.0379(5) 0.1827(5) 0.097(3) Uani 1 1 d U
H59A H 0.7637 -0.0671 0.1970 0.145 Uiso 1 1 calc R
H59B H 0.8579 -0.0721 0.1829 0.145 Uiso 1 1 calc R
H59C H 0.8173 -0.0090 0.1351 0.145 Uiso 1 1 calc R
C60 C 0.8527(4) 0.0578(5) 0.2167(6) 0.121(3) Uani 1 1 d U
H60A H 0.8650 0.0875 0.1690 0.182 Uiso 1 1 calc R
H60B H 0.9012 0.0226 0.2188 0.182 Uiso 1 1 calc R
H60C H 0.8362 0.0914 0.2509 0.182 Uiso 1 1 calc R
C61 C 0.3184(3) -0.1280(3) 0.0082(3) 0.0446(13) Uani 1 1 d U
C62 C 0.2754(9) -0.0918(8) -0.0366(7) 0.175(4) Uani 1 1 d U
H62A H 0.2259 -0.0605 -0.0107 0.262 Uiso 1 1 calc R
H62B H 0.2607 -0.1297 -0.0525 0.262 Uiso 1 1 calc R
H62C H 0.3100 -0.0602 -0.0777 0.262 Uiso 1 1 calc R
C63 C 0.2877(7) -0.2002(6) 0.0411(6) 0.164(4) Uani 1 1 d U
H63A H 0.2851 -0.2230 0.0052 0.245 Uiso 1 1 calc R
H63B H 0.2332 -0.1919 0.0776 0.245 Uiso 1 1 calc R
H63C H 0.3245 -0.2339 0.0627 0.245 Uiso 1 1 calc R
C64 C 0.4017(6) -0.1415(7) -0.0362(6) 0.154(4) Uani 1 1 d U
H64A H 0.4168 -0.0965 -0.0717 0.232 Uiso 1 1 calc R
H64B H 0.4105 -0.1837 -0.0599 0.232 Uiso 1 1 calc R
H64C H 0.4352 -0.1538 -0.0076 0.232 Uiso 1 1 calc R
C65 C 0.1161(3) -0.0177(3) 0.2246(2) 0.0307(11) Uani 1 1 d U
C66 C 0.0685(3) -0.0783(3) 0.2275(3) 0.0437(14) Uani 1 1 d U
H66A H 0.0597 -0.0696 0.1832 0.066 Uiso 1 1 calc R
H66B H 0.0159 -0.0755 0.2671 0.066 Uiso 1 1 calc R
H66C H 0.1000 -0.1282 0.2339 0.066 Uiso 1 1 calc R
C67 C 0.0643(3) 0.0577(3) 0.2132(3) 0.0378(12) Uani 1 1 d U
H67A H 0.0897 0.0980 0.2148 0.057 Uiso 1 1 calc R
H67B H 0.0098 0.0579 0.2505 0.057 Uiso 1 1 calc R
H67C H 0.0600 0.0659 0.1671 0.057 Uiso 1 1 calc R
C68 C 0.1250(3) -0.0306(3) 0.2961(3) 0.0414(13) Uani 1 1 d U
H68A H 0.1514 -0.0821 0.3061 0.062 Uiso 1 1 calc R
H68B H 0.0711 -0.0228 0.3335 0.062 Uiso 1 1 calc R
H68C H 0.1583 0.0050 0.2943 0.062 Uiso 1 1 calc R
C69 C 0.4033(3) 0.4359(2) 0.2286(2) 0.0261(10) Uani 1 1 d .
C70 C 0.4088(3) 0.4801(2) 0.2716(2) 0.0290(10) Uani 1 1 d .
C71 C 0.4562(3) 0.5386(3) 0.2391(3) 0.0305(11) Uani 1 1 d .
H71 H 0.4607 0.5675 0.2684 0.037 Uiso 1 1 calc R
C72 C 0.4970(3) 0.5566(3) 0.1664(3) 0.0312(11) Uani 1 1 d .
C73 C 0.4838(3) 0.5174(3) 0.1254(2) 0.0306(11) Uani 1 1 d .
H73 H 0.5076 0.5305 0.0754 0.037 Uiso 1 1 calc R
C74 C 0.4370(3) 0.4593(2) 0.1545(2) 0.0273(10) Uani 1 1 d .
C75 C 0.4195(3) 0.4244(3) 0.1066(2) 0.0304(11) Uani 1 1 d .
H75A H 0.4149 0.3707 0.1269 0.037 Uiso 1 1 calc R
H75B H 0.4653 0.4271 0.0602 0.037 Uiso 1 1 calc R
C76 C 0.3381(3) 0.5430(3) 0.0643(3) 0.0446(14) Uani 1 1 d .
H76A H 0.3643 0.5690 0.0832 0.054 Uiso 1 1 calc R
H76B H 0.3686 0.5476 0.0127 0.054 Uiso 1 1 calc R
C77 C 0.2559(4) 0.5790(3) 0.0777(6) 0.103(4) Uani 1 1 d .
H77A H 0.2357 0.5973 0.1230 0.124 Uiso 1 1 calc R
H77B H 0.2576 0.6240 0.0404 0.124 Uiso 1 1 calc R
C78 C 0.1970(4) 0.5387(3) 0.0812(4) 0.0604(19) Uani 1 1 d .
H78A H 0.1986 0.5427 0.0329 0.072 Uiso 1 1 calc R
H78B H 0.1423 0.5618 0.1099 0.072 Uiso 1 1 calc R
C79 C 0.2799(3) 0.4282(2) 0.1171(2) 0.0253(10) Uani 1 1 d .
H79 H 0.2860 0.3765 0.1372 0.030 Uiso 1 1 calc R
C80 C 0.1462(3) 0.4117(2) 0.1299(2) 0.0261(10) Uani 1 1 d .
H80A H 0.0921 0.4427 0.1471 0.031 Uiso 1 1 calc R
H80B H 0.1493 0.3695 0.1686 0.031 Uiso 1 1 calc R
C81 C 0.1547(2) 0.3809(2) 0.0674(2) 0.0236(10) Uani 1 1 d .
C82 C 0.1841(2) 0.3049(2) 0.0626(2) 0.0211(9) Uani 1 1 d .
C83 C 0.1982(3) 0.2814(2) -0.0016(2) 0.0241(10) Uani 1 1 d .
C84 C 0.1778(3) 0.3342(3) -0.0535(2) 0.0268(10) Uani 1 1 d .
H84 H 0.1867 0.3179 -0.0957 0.032 Uiso 1 1 calc R
C85 C 0.1454(3) 0.4090(2) -0.0485(2) 0.0277(10) Uani 1 1 d .
C86 C 0.1350(3) 0.4311(2) 0.0127(2) 0.0257(10) Uani 1 1 d .
H86 H 0.1139 0.4819 0.0181 0.031 Uiso 1 1 calc R
C87 C 0.3635(3) 0.4658(3) 0.3523(3) 0.0326(11) Uani 1 1 d U
C88 C 0.2730(3) 0.4660(3) 0.3700(3) 0.0411(13) Uani 1 1 d U
H88A H 0.2673 0.4292 0.3467 0.062 Uiso 1 1 calc R
H88B H 0.2487 0.5162 0.3533 0.062 Uiso 1 1 calc R
H88C H 0.2450 0.4527 0.4213 0.062 Uiso 1 1 calc R
C89 C 0.3996(3) 0.3923(3) 0.3857(3) 0.0379(12) Uani 1 1 d U
H89A H 0.3939 0.3509 0.3679 0.057 Uiso 1 1 calc R
H89B H 0.3711 0.3854 0.4371 0.057 Uiso 1 1 calc R
H89C H 0.4575 0.3930 0.3737 0.057 Uiso 1 1 calc R
C90 C 0.3674(4) 0.5270(3) 0.3875(3) 0.0450(13) Uani 1 1 d U
H90A H 0.3337 0.5177 0.4380 0.067 Uiso 1 1 calc R
H90B H 0.3470 0.5763 0.3656 0.067 Uiso 1 1 calc R
H90C H 0.4239 0.5261 0.3813 0.067 Uiso 1 1 calc R
C91 C 0.5509(3) 0.6194(3) 0.1308(3) 0.0426(13) Uani 1 1 d U
C92 C 0.6335(4) 0.5872(4) 0.0793(4) 0.069(2) Uani 1 1 d U
H92A H 0.6565 0.5417 0.1041 0.104 Uiso 1 1 calc R
H92B H 0.6707 0.6246 0.0606 0.104 Uiso 1 1 calc R
H92C H 0.6258 0.5747 0.0402 0.104 Uiso 1 1 calc R
C93 C 0.5095(5) 0.6833(4) 0.0896(4) 0.079(2) Uani 1 1 d U
H93A H 0.4896 0.6622 0.0625 0.119 Uiso 1 1 calc R
H93B H 0.5487 0.7169 0.0572 0.119 Uiso 1 1 calc R
H93C H 0.4636 0.7116 0.1227 0.119 Uiso 1 1 calc R
C94 C 0.5680(4) 0.6489(4) 0.1832(3) 0.0654(18) Uani 1 1 d U
H94A H 0.5172 0.6742 0.2143 0.098 Uiso 1 1 calc R
H94B H 0.6070 0.6846 0.1577 0.098 Uiso 1 1 calc R
H94C H 0.5909 0.6069 0.2115 0.098 Uiso 1 1 calc R
C95 C 0.1251(3) 0.4629(3) -0.1088(2) 0.0359(12) Uani 1 1 d U
C96 C 0.2025(3) 0.4694(3) -0.1752(3) 0.0487(15) Uani 1 1 d U
H96A H 0.2422 0.4882 -0.1656 0.073 Uiso 1 1 calc R
H96B H 0.1895 0.5043 -0.2137 0.073 Uiso 1 1 calc R
H96C H 0.2256 0.4198 -0.1888 0.073 Uiso 1 1 calc R
C97 C 0.0897(3) 0.5417(3) -0.0909(3) 0.0423(13) Uani 1 1 d U
H97A H 0.0416 0.5388 -0.0469 0.063 Uiso 1 1 calc R
H97B H 0.0743 0.5740 -0.1293 0.063 Uiso 1 1 calc R
H97C H 0.1306 0.5627 -0.0851 0.063 Uiso 1 1 calc R
C98 C 0.0632(3) 0.4333(3) -0.1230(3) 0.0434(13) Uani 1 1 d U
H98A H 0.0858 0.3833 -0.1357 0.065 Uiso 1 1 calc R
H98B H 0.0505 0.4676 -0.1620 0.065 Uiso 1 1 calc R
H98C H 0.0134 0.4301 -0.0804 0.065 Uiso 1 1 calc R
C99 C 0.2332(3) 0.1997(2) -0.0127(2) 0.0288(10) Uani 1 1 d U
C100 C 0.1743(3) 0.1467(3) 0.0433(3) 0.0378(12) Uani 1 1 d U
H10C H 0.1663 0.1529 0.0906 0.057 Uiso 1 1 calc R
H10D H 0.1974 0.0945 0.0374 0.057 Uiso 1 1 calc R
H10E H 0.1219 0.1590 0.0376 0.057 Uiso 1 1 calc R
C101 C 0.2454(4) 0.1870(3) -0.0855(3) 0.0431(13) Uani 1 1 d U
H10F H 0.1929 0.1987 -0.0910 0.065 Uiso 1 1 calc R
H10G H 0.2682 0.1344 -0.0898 0.065 Uiso 1 1 calc R
H10H H 0.2829 0.2198 -0.1222 0.065 Uiso 1 1 calc R
C102 C 0.3164(3) 0.1794(3) -0.0068(3) 0.0349(12) Uani 1 1 d U
H10I H 0.3551 0.2088 -0.0465 0.052 Uiso 1 1 calc R
H10J H 0.3357 0.1256 -0.0078 0.052 Uiso 1 1 calc R
H10K H 0.3120 0.1907 0.0377 0.052 Uiso 1 1 calc R

loop_
_atom_site_aniso_label
_atom_site_aniso_U_11
_atom_site_aniso_U_22
_atom_site_aniso_U_33
_atom_site_aniso_U_23
_atom_site_aniso_U_13
_atom_site_aniso_U_12
Sm1 0.01963(12) 0.02268(12) 0.01849(12) -0.00416(9) -0.00651(9) -0.00372(9)
Sm2 0.01915(12) 0.02226(12) 0.01683(12) -0.00268(9) -0.00641(9) -0.00327(9)
Cl1 0.0291(6) 0.0366(6) 0.0299(6) -0.0057(5) -0.0116(5) -0.0058(5)
Cl2 0.0273(6) 0.0335(6) 0.0276(6) -0.0068(5) -0.0128(5) -0.0042(5)
Cl3 0.0256(5) 0.0311(5) 0.0236(5) -0.0059(4) -0.0083(4) -0.0080(5)
O1 0.0270(16) 0.0331(16) 0.0220(16) -0.0072(13) -0.0096(13) -0.0041(14)
O2 0.0256(16) 0.0297(16) 0.0240(16) -0.0008(13) -0.0101(13) -0.0077(14)
O3 0.0154(15) 0.0333(17) 0.0375(18) -0.0159(14) -0.0102(13) 0.0029(13)
O4 0.0236(15) 0.0244(15) 0.0279(16) -0.0090(13) -0.0088(13) -0.0041(13)
O5 0.0314(17) 0.0288(16) 0.0242(16) -0.0028(13) -0.0091(13) -0.0106(14)
O6 0.0291(16) 0.0243(15) 0.0228(15) 0.0015(13) -0.0140(13) -0.0048(13)
N1 0.023(2) 0.052(3) 0.027(2) -0.0068(19) -0.0053(17) -0.0113(19)
N2 0.033(2) 0.043(2) 0.023(2) 0.0038(18) -0.0115(17) -0.0175(19)
N3 0.031(2) 0.028(2) 0.041(2) -0.0128(18) -0.0191(19) -0.0017(17)
N4 0.0240(19) 0.0266(19) 0.037(2) -0.0116(17) -0.0140(17) -0.0008(16)
N5 0.033(2) 0.029(2) 0.032(2) -0.0013(17) -0.0190(18) -0.0072(18)
N6 0.034(2) 0.0224(18) 0.037(2) -0.0032(17) -0.0227(18) -0.0043(17)
C1 0.032(2) 0.024(2) 0.017(2) -0.0009(18) -0.0080(19) -0.010(2)
C2 0.036(3) 0.031(2) 0.026(2) -0.003(2) -0.013(2) -0.010(2)
C3 0.039(3) 0.053(3) 0.028(3) -0.008(2) -0.019(2) -0.007(3)
C4 0.044(3) 0.060(3) 0.031(3) -0.015(3) -0.016(2) -0.001(3)
C5 0.035(3) 0.042(3) 0.034(3) -0.018(2) -0.013(2) 0.001(2)
C6 0.028(2) 0.027(2) 0.029(2) -0.004(2) -0.008(2) -0.011(2)
C7 0.030(2) 0.029(2) 0.027(2) -0.0078(19) -0.009(2) -0.006(2)
C8 0.043(3) 0.078(4) 0.032(3) -0.020(3) 0.004(2) -0.027(3)
C9 0.115(6) 0.118(6) 0.027(3) -0.011(4) 0.007(4) -0.069(6)
C10 0.056(4) 0.099(5) 0.026(3) -0.007(3) -0.006(3) -0.046(4)
C11 0.031(2) 0.036(3) 0.016(2) -0.003(2) -0.0111(19) -0.004(2)
C12 0.026(2) 0.033(2) 0.026(2) 0.004(2) -0.009(2) -0.010(2)
C13 0.024(2) 0.031(2) 0.029(2) -0.006(2) -0.009(2) -0.006(2)
C14 0.033(3) 0.040(3) 0.031(3) 0.003(2) -0.013(2) -0.016(2)
C15 0.025(2) 0.044(3) 0.036(3) -0.006(2) -0.008(2) -0.013(2)
C16 0.023(2) 0.041(3) 0.037(3) -0.007(2) -0.011(2) -0.005(2)
C17 0.029(2) 0.035(3) 0.028(2) -0.005(2) -0.010(2) -0.005(2)
C18 0.018(2) 0.029(2) 0.023(2) -0.0051(18) -0.0054(18) -0.0064(19)
C19 0.036(3) 0.038(3) 0.028(2) -0.007(2) -0.017(2) -0.006(2)
C20 0.053(3) 0.035(3) 0.042(3) -0.010(2) -0.023(3) -0.003(2)
C21 0.039(3) 0.052(3) 0.033(3) -0.005(2) -0.015(2) -0.004(2)
C22 0.044(3) 0.044(3) 0.037(3) -0.004(2) -0.024(2) 0.001(2)
C23 0.108(5) 0.101(5) 0.053(4) -0.051(4) -0.050(4) 0.022(4)
C24 0.275(10) 0.138(7) 0.102(6) -0.066(6) -0.114(7) 0.023(8)
C25 0.204(9) 0.158(7) 0.082(5) -0.068(5) -0.095(6) 0.050(7)
C26 0.196(9) 0.215(9) 0.075(6) -0.079(6) -0.032(6) 0.004(8)
C27 0.033(3) 0.084(4) 0.049(3) 0.009(3) -0.012(3) -0.037(3)
C28 0.050(4) 0.138(6) 0.062(4) -0.005(4) 0.006(3) -0.041(4)
C29 0.059(4) 0.074(4) 0.092(5) 0.027(4) -0.048(4) -0.042(3)
C30 0.031(3) 0.085(4) 0.091(5) 0.014(4) -0.020(3) -0.030(3)
C31 0.023(2) 0.038(3) 0.039(3) -0.001(2) -0.013(2) -0.003(2)
C32 0.040(3) 0.051(3) 0.057(3) 0.009(3) -0.027(3) -0.004(3)
C33 0.043(3) 0.048(3) 0.031(3) 0.004(2) -0.020(2) -0.007(2)
C34 0.045(3) 0.037(3) 0.048(3) -0.003(2) -0.022(3) -0.003(2)
C35 0.024(2) 0.039(3) 0.026(2) -0.013(2) -0.0115(19) -0.004(2)
C36 0.031(3) 0.039(3) 0.028(2) -0.013(2) -0.013(2) -0.005(2)
C37 0.021(2) 0.054(3) 0.039(3) -0.017(2) -0.013(2) -0.003(2)
C38 0.026(3) 0.048(3) 0.050(3) -0.018(3) -0.023(2) 0.004(2)
C39 0.039(3) 0.036(3) 0.038(3) -0.015(2) -0.022(2) 0.002(2)
C40 0.024(2) 0.043(3) 0.027(2) -0.014(2) -0.013(2) 0.000(2)
C41 0.031(3) 0.034(2) 0.029(2) -0.006(2) -0.014(2) -0.002(2)
C42 0.019(2) 0.024(2) 0.031(2) -0.0054(19) -0.0082(19) -0.0022(18)
C43 0.070(4) 0.032(3) 0.082(5) -0.023(3) -0.051(4) 0.013(3)
C44 0.097(5) 0.028(3) 0.087(5) -0.020(3) -0.059(4) 0.011(3)
C45 0.047(3) 0.037(3) 0.071(4) -0.029(3) -0.035(3) 0.015(2)
C46 0.021(2) 0.032(2) 0.025(2) -0.0090(19) -0.0083(18) -0.0067(19)
C47 0.027(2) 0.025(2) 0.026(2) -0.0038(19) -0.0124(19) -0.0060(19)
C48 0.023(2) 0.019(2) 0.024(2) -0.0056(17) -0.0126(18) -0.0007(18)
C49 0.025(2) 0.022(2) 0.024(2) -0.0012(18) -0.0078(19) -0.0053(19)
C50 0.030(2) 0.029(2) 0.034(3) -0.006(2) -0.013(2) -0.012(2)
C51 0.027(2) 0.033(2) 0.028(2) -0.007(2) -0.014(2) -0.006(2)
C52 0.021(2) 0.033(2) 0.029(2) -0.010(2) -0.0081(19) -0.002(2)
C53 0.028(2) 0.040(3) 0.032(3) -0.010(2) -0.012(2) -0.010(2)
C54 0.037(3) 0.037(3) 0.039(3) -0.010(2) -0.016(2) -0.005(2)
C55 0.031(3) 0.054(3) 0.056(3) -0.004(3) -0.014(3) -0.010(3)
C56 0.052(3) 0.044(3) 0.039(3) -0.015(2) -0.019(2) -0.009(3)
C57 0.039(3) 0.060(4) 0.082(4) -0.020(3) -0.037(3) 0.006(3)
C58 0.077(5) 0.148(7) 0.123(7) -0.008(6) -0.065(5) 0.052(5)
C59 0.060(4) 0.104(6) 0.133(7) -0.053(5) -0.050(4) 0.039(4)
C60 0.051(4) 0.100(6) 0.222(9) -0.027(6) -0.074(5) 0.012(4)
C61 0.044(3) 0.063(3) 0.038(3) -0.028(3) -0.012(2) -0.013(3)
C62 0.228(9) 0.202(9) 0.132(7) -0.113(7) -0.085(7) 0.024(8)
C63 0.184(8) 0.143(7) 0.131(7) -0.102(6) 0.057(6) -0.098(6)
C64 0.123(6) 0.208(8) 0.151(7) -0.156(6) 0.024(6) -0.071(6)
C65 0.030(2) 0.033(2) 0.028(2) -0.006(2) -0.006(2) -0.011(2)
C66 0.034(3) 0.045(3) 0.044(3) -0.009(2) 0.000(2) -0.019(2)
C67 0.028(2) 0.043(3) 0.035(3) -0.010(2) 0.000(2) -0.010(2)
C68 0.044(3) 0.042(3) 0.029(3) -0.006(2) -0.002(2) -0.013(2)
C69 0.024(2) 0.029(2) 0.029(2) -0.005(2) -0.0116(19) -0.006(2)
C70 0.029(2) 0.028(2) 0.031(3) -0.009(2) -0.012(2) -0.001(2)
C71 0.032(3) 0.031(2) 0.034(3) -0.009(2) -0.014(2) -0.010(2)
C72 0.029(2) 0.035(3) 0.033(3) -0.005(2) -0.013(2) -0.011(2)
C73 0.032(3) 0.033(2) 0.026(2) -0.002(2) -0.009(2) -0.011(2)
C74 0.028(2) 0.031(2) 0.027(2) -0.006(2) -0.012(2) -0.006(2)
C75 0.033(3) 0.034(2) 0.028(2) -0.005(2) -0.014(2) -0.008(2)
C76 0.058(3) 0.026(2) 0.066(4) 0.008(3) -0.042(3) -0.016(3)
C77 0.068(5) 0.033(3) 0.202(10) 0.036(5) -0.070(6) -0.021(3)
C78 0.060(4) 0.026(3) 0.111(6) 0.001(3) -0.057(4) -0.004(3)
C79 0.030(2) 0.026(2) 0.021(2) -0.0049(18) -0.0104(19) -0.004(2)
C80 0.027(2) 0.032(2) 0.023(2) -0.0060(19) -0.0117(19) -0.005(2)
C81 0.021(2) 0.031(2) 0.018(2) 0.0002(18) -0.0070(17) -0.0086(19)
C82 0.019(2) 0.028(2) 0.018(2) -0.0009(18) -0.0091(17) -0.0048(18)
C83 0.024(2) 0.030(2) 0.020(2) -0.0033(18) -0.0091(18) -0.0067(19)
C84 0.027(2) 0.038(3) 0.020(2) -0.0074(19) -0.0114(19) -0.005(2)
C85 0.033(2) 0.031(2) 0.023(2) -0.0013(19) -0.014(2) -0.009(2)
C86 0.028(2) 0.022(2) 0.029(2) -0.0037(19) -0.014(2) -0.0002(19)
C87 0.041(3) 0.029(2) 0.032(3) -0.012(2) -0.013(2) -0.009(2)
C88 0.040(3) 0.039(3) 0.036(3) -0.008(2) -0.005(2) -0.008(2)
C89 0.047(3) 0.042(3) 0.025(2) -0.005(2) -0.013(2) -0.010(2)
C90 0.061(3) 0.043(3) 0.033(3) -0.015(2) -0.011(3) -0.014(3)
C91 0.049(3) 0.046(3) 0.042(3) -0.003(2) -0.018(2) -0.025(3)
C92 0.062(4) 0.088(4) 0.066(4) -0.015(4) -0.009(3) -0.052(4)
C93 0.093(5) 0.060(4) 0.098(5) 0.022(4) -0.050(4) -0.048(4)
C94 0.083(4) 0.067(4) 0.057(4) -0.010(3) -0.019(3) -0.046(4)
C95 0.048(3) 0.036(3) 0.025(2) -0.006(2) -0.020(2) 0.006(2)
C96 0.059(3) 0.048(3) 0.028(3) 0.005(2) -0.015(2) 0.001(3)
C97 0.058(3) 0.034(3) 0.037(3) -0.002(2) -0.027(3) 0.004(2)
C98 0.054(3) 0.046(3) 0.039(3) -0.009(2) -0.032(3) 0.007(3)
C99 0.035(3) 0.028(2) 0.023(2) 0.0010(19) -0.010(2) -0.014(2)
C100 0.049(3) 0.032(2) 0.038(3) -0.001(2) -0.018(2) -0.018(2)
C101 0.062(3) 0.035(3) 0.034(3) -0.007(2) -0.021(3) -0.003(3)
C102 0.033(3) 0.034(2) 0.031(3) -0.007(2) -0.007(2) 0.000(2)

loop_
_atom_type_symbol
_atom_type_description
_atom_type_scat_dispersion_real
_atom_type_scat_dispersion_imag
_atom_type_scat_source
C C 0.0033 0.0016 'International Tables Vol C Tables 4.2.6.8 and 6.1.1.4'
H H 0.0000 0.0000 'International Tables Vol C Tables 4.2.6.8 and 6.1.1.4'
Cl Cl 0.1484 0.1585 'International Tables Vol C Tables 4.2.6.8 and 6.1.1.4'
N N 0.0061 0.0033 'International Tables Vol C Tables 4.2.6.8 and 6.1.1.4'
O O 0.0106 0.0060 'International Tables Vol C Tables 4.2.6.8 and 6.1.1.4'
Sm Sm -0.1638 3.4418 'International Tables Vol C Tables 4.2.6.8 and 6.1.1.4'

loop_
_geom_angle_atom_site_label_1
_geom_angle_atom_site_label_2
_geom_angle_atom_site_label_3
_geom_angle
O3 Sm1 O5 102.86(11)
O3 Sm1 O1 101.60(11)
O5 Sm1 O1 104.59(11)
O3 Sm1 Cl1 96.70(8)
O5 Sm1 Cl1 157.89(8)
O1 Sm1 Cl1 81.13(8)
O3 Sm1 Cl2 158.49(9)
O5 Sm1 Cl2 81.38(8)
O1 Sm1 Cl2 97.58(8)
Cl1 Sm1 Cl2 76.66(3)
O3 Sm1 Cl3 83.02(9)
O5 Sm1 Cl3 96.38(8)
O1 Sm1 Cl3 156.76(8)
Cl1 Sm1 Cl3 75.70(3)
Cl2 Sm1 Cl3 75.53(3)
O3 Sm1 Sm2 116.45(8)
O5 Sm1 Sm2 115.24(8)
O1 Sm1 Sm2 114.33(8)
Cl1 Sm1 Sm2 45.05(2)
Cl2 Sm1 Sm2 45.19(2)
Cl3 Sm1 Sm2 45.63(2)
O6 Sm2 O4 101.35(11)
O6 Sm2 O2 102.90(11)
O4 Sm2 O2 103.10(10)
O6 Sm2 Cl1 158.32(8)
O4 Sm2 Cl1 81.41(8)
O2 Sm2 Cl1 97.30(8)
O6 Sm2 Cl2 98.29(8)
O4 Sm2 Cl2 158.14(8)
O2 Sm2 Cl2 81.60(8)
Cl1 Sm2 Cl2 76.81(3)
O6 Sm2 Cl3 82.59(8)
O4 Sm2 Cl3 97.49(7)
O2 Sm2 Cl3 157.06(8)
Cl1 Sm2 Cl3 75.73(3)
Cl2 Sm2 Cl3 75.55(3)
O6 Sm2 Sm1 117.23(8)
O4 Sm2 Sm1 115.60(8)
O2 Sm2 Sm1 114.63(8)
Cl1 Sm2 Sm1 45.15(2)
Cl2 Sm2 Sm1 45.28(2)
Cl3 Sm2 Sm1 45.57(2)
Sm2 Cl1 Sm1 89.80(3)
Sm2 Cl2 Sm1 89.52(3)
Sm1 Cl3 Sm2 88.80(3)
C1 O1 Sm1 160.1(3)
C18 O2 Sm2 163.5(3)
C35 O3 Sm1 170.3(3)
C48 O4 Sm2 158.5(3)
C69 O5 Sm1 162.1(3)
C82 O6 Sm2 171.6(3)
C11 N1 C8 121.2(4)
C11 N1 C7 121.7(4)
C8 N1 C7 116.9(4)
C11 N2 C10 120.0(4)
C11 N2 C12 122.1(4)
C10 N2 C12 117.7(4)
C42 N3 C41 121.5(4)
C42 N3 C43 120.0(4)
C41 N3 C43 118.1(4)
C42 N4 C45 121.0(4)
C42 N4 C46 121.2(4)
C45 N4 C46 117.7(4)
C79 N5 C76 120.3(4)
C79 N5 C75 121.7(4)
C76 N5 C75 118.0(4)
C79 N6 C80 121.4(4)
C79 N6 C78 119.6(4)
C80 N6 C78 118.6(4)
O1 C1 C6 118.5(4)
O1 C1 C2 123.6(4)
C6 C1 C2 117.9(4)
C3 C2 C1 118.2(4)
C3 C2 C19 119.7(4)
C1 C2 C19 122.1(4)
C4 C3 C2 124.7(5)
C4 C3 H3 117.7
C2 C3 H3 117.7
C5 C4 C3 116.0(5)
C5 C4 C23 121.8(5)
C3 C4 C23 122.1(5)
C4 C5 C6 122.6(5)
C4 C5 H5 118.7
C6 C5 H5 118.7
C5 C6 C1 120.0(5)
C5 C6 C7 119.6(4)
C1 C6 C7 120.3(4)
C6 C7 N1 111.3(4)
C6 C7 H7A 109.4
N1 C7 H7A 109.4
C6 C7 H7B 109.4
N1 C7 H7B 109.4
H7A C7 H7B 108.0
C9 C8 N1 110.3(5)
C9 C8 H8A 109.6
N1 C8 H8A 109.6
C9 C8 H8B 109.6
N1 C8 H8B 109.6
H8A C8 H8B 108.1
C8 C9 C10 115.1(6)
C8 C9 H9A 108.5
C10 C9 H9A 108.5
C8 C9 H9B 108.5
C10 C9 H9B 108.5
H9A C9 H9B 107.5
N2 C10 C9 110.7(4)
N2 C10 H10A 109.5
C9 C10 H10A 109.5
N2 C10 H10B 109.5
C9 C10 H10B 109.5
H10A C10 H10B 108.1
N2 C11 N1 124.7(4)
N2 C11 H11 117.6
N1 C11 H11 117.6
N2 C12 C13 112.7(4)
N2 C12 H12A 109.1
C13 C12 H12A 109.1
N2 C12 H12B 109.1
C13 C12 H12B 109.1
H12A C12 H12B 107.8
C14 C13 C18 120.3(4)
C14 C13 C12 119.3(4)
C18 C13 C12 120.4(4)
C15 C14 C13 122.4(4)
C15 C14 H14 118.8
C13 C14 H14 118.8
C14 C15 C16 115.7(4)
C14 C15 C27 120.6(4)
C16 C15 C27 123.6(5)
C17 C16 C15 124.7(5)
C17 C16 H16 117.7
C15 C16 H16 117.7
C16 C17 C18 118.2(4)
C16 C17 C31 119.9(4)
C18 C17 C31 121.8(4)
O2 C18 C17 123.8(4)
O2 C18 C13 118.0(4)
C17 C18 C13 118.2(4)
C22 C19 C20 106.8(4)
C22 C19 C21 106.5(4)
C20 C19 C21 110.7(4)
C22 C19 C2 113.3(4)
C20 C19 C2 109.1(4)
C21 C19 C2 110.4(4)
C19 C20 H20A 109.5
C19 C20 H20B 109.5
H20A C20 H20B 109.5
C19 C20 H20C 109.5
H20A C20 H20C 109.5
H20B C20 H20C 109.5
C19 C21 H21A 109.5
C19 C21 H21B 109.5
H21A C21 H21B 109.5
C19 C21 H21C 109.5
H21A C21 H21C 109.5
H21B C21 H21C 109.5
C19 C22 H22A 109.5
C19 C22 H22B 109.5
H22A C22 H22B 109.5
C19 C22 H22C 109.5
H22A C22 H22C 109.5
H22B C22 H22C 109.5
C24 C23 C25 119.6(9)
C24 C23 C4 113.0(7)
C25 C23 C4 115.0(6)
C24 C23 C26 99.4(9)
C25 C23 C26 99.1(8)
C4 C23 C26 107.5(7)
C23 C24 H24A 109.5
C23 C24 H24B 109.5
H24A C24 H24B 109.5
C23 C24 H24C 109.5
H24A C24 H24C 109.5
H24B C24 H24C 109.5
C23 C25 H25A 109.5
C23 C25 H25B 109.5
H25A C25 H25B 109.5
C23 C25 H25C 109.5
H25A C25 H25C 109.5
H25B C25 H25C 109.5
C23 C26 H26A 109.5
C23 C26 H26B 109.5
H26A C26 H26B 109.5
C23 C26 H26C 109.5
H26A C26 H26C 109.5
H26B C26 H26C 109.5
C30 C27 C29 108.1(5)
C30 C27 C28 110.1(6)
C29 C27 C28 108.0(6)
C30 C27 C15 112.2(5)
C29 C27 C15 109.3(5)
C28 C27 C15 108.9(5)
C27 C28 H28A 109.5
C27 C28 H28B 109.5
H28A C28 H28B 109.5
C27 C28 H28C 109.5
H28A C28 H28C 109.5
H28B C28 H28C 109.5
C27 C29 H29A 109.5
C27 C29 H29B 109.5
H29A C29 H29B 109.5
C27 C29 H29C 109.5
H29A C29 H29C 109.5
H29B C29 H29C 109.5
C27 C30 H30A 109.5
C27 C30 H30B 109.5
H30A C30 H30B 109.5
C27 C30 H30C 109.5
H30A C30 H30C 109.5
H30B C30 H30C 109.5
C34 C31 C33 109.8(4)
C34 C31 C17 108.8(4)
C33 C31 C17 111.8(4)
C34 C31 C32 106.7(4)
C33 C31 C32 107.9(4)
C17 C31 C32 111.7(4)
C31 C32 H32A 109.5
C31 C32 H32B 109.5
H32A C32 H32B 109.5
C31 C32 H32C 109.5
H32A C32 H32C 109.5
H32B C32 H32C 109.5
C31 C33 H33A 109.5
C31 C33 H33B 109.5
H33A C33 H33B 109.5
C31 C33 H33C 109.5
H33A C33 H33C 109.5
H33B C33 H33C 109.5
C31 C34 H34A 109.5
C31 C34 H34B 109.5
H34A C34 H34B 109.5
C31 C34 H34C 109.5
H34A C34 H34C 109.5
H34B C34 H34C 109.5
O3 C35 C40 119.0(4)
O3 C35 C36 123.3(4)
C40 C35 C36 117.7(4)
C37 C36 C35 118.3(4)
C37 C36 C53 120.6(4)
C35 C36 C53 121.1(4)
C36 C37 C38 124.3(4)
C36 C37 H37 117.8
C38 C37 H37 117.8
C39 C38 C37 117.1(4)
C39 C38 C57 119.9(5)
C37 C38 C57 123.0(5)
C38 C39 C40 121.7(5)
C38 C39 H39 119.1
C40 C39 H39 119.1
C39 C40 C35 120.7(4)
C39 C40 C41 118.6(4)
C35 C40 C41 120.7(4)
N3 C41 C40 112.7(4)
N3 C41 H41A 109.1
C40 C41 H41A 109.1
N3 C41 H41B 109.1
C40 C41 H41B 109.1
H41A C41 H41B 107.8
N3 C42 N4 125.3(4)
N3 C42 H42 117.3
N4 C42 H42 117.3
N3 C43 C44 109.7(5)
N3 C43 H43A 109.7
C44 C43 H43A 109.7
N3 C43 H43B 109.7
C44 C43 H43B 109.7
H43A C43 H43B 108.2
C43 C44 C45 113.7(5)
C43 C44 H44A 108.8
C45 C44 H44A 108.8
C43 C44 H44B 108.8
C45 C44 H44B 108.8
H44A C44 H44B 107.7
N4 C45 C44 109.7(5)
N4 C45 H45A 109.7
C44 C45 H45A 109.7
N4 C45 H45B 109.7
C44 C45 H45B 109.7
H45A C45 H45B 108.2
N4 C46 C47 111.8(3)
N4 C46 H46A 109.3
C47 C46 H46A 109.3
N4 C46 H46B 109.3
C47 C46 H46B 109.3
H46A C46 H46B 107.9
C52 C47 C48 120.7(4)
C52 C47 C46 119.5(4)
C48 C47 C46 119.8(4)
O4 C48 C47 119.2(4)
O4 C48 C49 123.5(4)
C47 C48 C49 117.3(4)
C50 C49 C48 118.1(4)
C50 C49 C65 121.4(4)
C48 C49 C65 120.5(4)
C49 C50 C51 125.1(4)
C49 C50 H50 117.5
C51 C50 H50 117.5
C52 C51 C50 115.7(4)
C52 C51 C61 121.7(4)
C50 C51 C61 122.6(4)
C51 C52 C47 122.4(4)
C51 C52 H52 118.8
C47 C52 H52 118.8
C56 C53 C36 109.6(4)
C56 C53 C54 109.3(4)
C36 C53 C54 111.2(4)
C56 C53 C55 107.5(4)
C36 C53 C55 112.5(4)
C54 C53 C55 106.7(4)
C53 C54 H54A 109.5
C53 C54 H54B 109.5
H54A C54 H54B 109.5
C53 C54 H54C 109.5
H54A C54 H54C 109.5
H54B C54 H54C 109.5
C53 C55 H55A 109.5
C53 C55 H55B 109.5
H55A C55 H55B 109.5
C53 C55 H55C 109.5
H55A C55 H55C 109.5
H55B C55 H55C 109.5
C53 C56 H56A 109.5
C53 C56 H56B 109.5
H56A C56 H56B 109.5
C53 C56 H56C 109.5
H56A C56 H56C 109.5
H56B C56 H56C 109.5
C60 C57 C59 111.5(7)
C60 C57 C58 108.2(7)
C59 C57 C58 102.9(7)
C60 C57 C38 113.7(5)
C59 C57 C38 109.8(5)
C58 C57 C38 110.2(5)
C57 C58 H58A 109.5
C57 C58 H58B 109.5
H58A C58 H58B 109.5
C57 C58 H58C 109.5
H58A C58 H58C 109.5
H58B C58 H58C 109.5
C57 C59 H59A 109.5
C57 C59 H59B 109.5
H59A C59 H59B 109.5
C57 C59 H59C 109.5
H59A C59 H59C 109.5
H59B C59 H59C 109.5
C57 C60 H60A 109.5
C57 C60 H60B 109.5
H60A C60 H60B 109.5
C57 C60 H60C 109.5
H60A C60 H60C 109.5
H60B C60 H60C 109.5
C62 C61 C64 106.7(9)
C62 C61 C63 105.0(9)
C64 C61 C63 109.1(7)
C62 C61 C51 108.0(6)
C64 C61 C51 115.5(5)
C63 C61 C51 111.9(5)
C61 C62 H62A 109.5
C61 C62 H62B 109.5
H62A C62 H62B 109.5
C61 C62 H62C 109.5
H62A C62 H62C 109.5
H62B C62 H62C 109.5
C61 C63 H63A 109.5
C61 C63 H63B 109.5
H63A C63 H63B 109.5
C61 C63 H63C 109.5
H63A C63 H63C 109.5
H63B C63 H63C 109.5
C61 C64 H64A 109.5
C61 C64 H64B 109.5
H64A C64 H64B 109.5
C61 C64 H64C 109.5
H64A C64 H64C 109.5
H64B C64 H64C 109.5
C67 C65 C49 111.2(4)
C67 C65 C68 110.1(4)
C49 C65 C68 110.0(4)
C67 C65 C66 106.2(4)
C49 C65 C66 111.1(4)
C68 C65 C66 108.1(4)
C65 C66 H66A 109.5
C65 C66 H66B 109.5
H66A C66 H66B 109.5
C65 C66 H66C 109.5
H66A C66 H66C 109.5
H66B C66 H66C 109.5
C65 C67 H67A 109.5
C65 C67 H67B 109.5
H67A C67 H67B 109.5
C65 C67 H67C 109.5
H67A C67 H67C 109.5
H67B C67 H67C 109.5
C65 C68 H68A 109.5
C65 C68 H68B 109.5
H68A C68 H68B 109.5
C65 C68 H68C 109.5
H68A C68 H68C 109.5
H68B C68 H68C 109.5
O5 C69 C70 123.4(4)
O5 C69 C74 118.8(4)
C70 C69 C74 117.8(4)
C71 C70 C69 118.5(4)
C71 C70 C87 120.0(4)
C69 C70 C87 121.5(4)
C72 C71 C70 123.5(5)
C72 C71 H71 118.2
C70 C71 H71 118.2
C73 C72 C71 116.4(4)
C73 C72 C91 119.9(4)
C71 C72 C91 123.5(4)
C72 C73 C74 122.5(4)
C72 C73 H73 118.8
C74 C73 H73 118.8
C73 C74 C69 120.5(4)
C73 C74 C75 119.0(4)
C69 C74 C75 120.4(4)
C74 C75 N5 111.4(4)
C74 C75 H75A 109.3
N5 C75 H75A 109.3
C74 C75 H75B 109.3
N5 C75 H75B 109.3
H75A C75 H75B 108.0
C77 C76 N5 112.2(4)
C77 C76 H76A 109.2
N5 C76 H76A 109.2
C77 C76 H76B 109.2
N5 C76 H76B 109.2
H76A C76 H76B 107.9
C78 C77 C76 120.0(6)
C78 C77 H77A 107.3
C76 C77 H77A 107.3
C78 C77 H77B 107.3
C76 C77 H77B 107.3
H77A C77 H77B 106.9
C77 C78 N6 112.7(5)
C77 C78 H78A 109.1
N6 C78 H78A 109.1
C77 C78 H78B 109.1
N6 C78 H78B 109.1
H78A C78 H78B 107.8
N6 C79 N5 125.8(4)
N6 C79 H79 117.1
N5 C79 H79 117.1
N6 C80 C81 112.0(3)
N6 C80 H80A 109.2
C81 C80 H80A 109.2
N6 C80 H80B 109.2
C81 C80 H80B 109.2
H80A C80 H80B 107.9
C82 C81 C86 120.9(4)
C82 C81 C80 121.0(4)
C86 C81 C80 118.0(4)
O6 C82 C81 119.1(4)
O6 C82 C83 123.2(4)
C81 C82 C83 117.7(4)
C84 C83 C82 118.1(4)
C84 C83 C99 120.4(4)
C82 C83 C99 121.4(4)
C83 C84 C85 125.0(4)
C83 C84 H84 117.5
C85 C84 H84 117.5
C86 C85 C84 115.9(4)
C86 C85 C95 123.0(4)
C84 C85 C95 121.0(4)
C85 C86 C81 122.3(4)
C85 C86 H86 118.9
C81 C86 H86 118.9
C89 C87 C90 106.6(4)
C89 C87 C88 110.5(4)
C90 C87 C88 106.3(4)
C89 C87 C70 111.0(4)
C90 C87 C70 112.8(4)
C88 C87 C70 109.5(4)
C87 C88 H88A 109.5
C87 C88 H88B 109.5
H88A C88 H88B 109.5
C87 C88 H88C 109.5
H88A C88 H88C 109.5
H88B C88 H88C 109.5
C87 C89 H89A 109.5
C87 C89 H89B 109.5
H89A C89 H89B 109.5
C87 C89 H89C 109.5
H89A C89 H89C 109.5
H89B C89 H89C 109.5
C87 C90 H90A 109.5
C87 C90 H90B 109.5
H90A C90 H90B 109.5
C87 C90 H90C 109.5
H90A C90 H90C 109.5
H90B C90 H90C 109.5
C94 C91 C93 110.4(5)
C94 C91 C92 107.1(5)
C93 C91 C92 109.2(6)
C94 C91 C72 112.7(4)
C93 C91 C72 108.9(4)
C92 C91 C72 108.6(4)
C91 C92 H92A 109.5
C91 C92 H92B 109.5
H92A C92 H92B 109.5
C91 C92 H92C 109.5
H92A C92 H92C 109.5
H92B C92 H92C 109.5
C91 C93 H93A 109.5
C91 C93 H93B 109.5
H93A C93 H93B 109.5
C91 C93 H93C 109.5
H93A C93 H93C 109.5
H93B C93 H93C 109.5
C91 C94 H94A 109.5
C91 C94 H94B 109.5
H94A C94 H94B 109.5
C91 C94 H94C 109.5
H94A C94 H94C 109.5
H94B C94 H94C 109.5
C98 C95 C96 109.9(4)
C98 C95 C85 109.4(4)
C96 C95 C85 109.5(4)
C98 C95 C97 108.8(4)
C96 C95 C97 107.7(4)
C85 C95 C97 111.4(4)
C95 C96 H96A 109.5
C95 C96 H96B 109.5
H96A C96 H96B 109.5
C95 C96 H96C 109.5
H96A C96 H96C 109.5
H96B C96 H96C 109.5
C95 C97 H97A 109.5
C95 C97 H97B 109.5
H97A C97 H97B 109.5
C95 C97 H97C 109.5
H97A C97 H97C 109.5
H97B C97 H97C 109.5
C95 C98 H98A 109.5
C95 C98 H98B 109.5
H98A C98 H98B 109.5
C95 C98 H98C 109.5
H98A C98 H98C 109.5
H98B C98 H98C 109.5
C102 C99 C101 107.0(4)
C102 C99 C83 109.4(4)
C101 C99 C83 113.0(4)
C102 C99 C100 110.4(4)
C101 C99 C100 107.7(4)
C83 C99 C100 109.4(4)
C99 C100 H10C 109.5
C99 C100 H10D 109.5
H10C C100 H10D 109.5
C99 C100 H10E 109.5
H10C C100 H10E 109.5
H10D C100 H10E 109.5
C99 C101 H10F 109.5
C99 C101 H10G 109.5
H10F C101 H10G 109.5
C99 C101 H10H 109.5
H10F C101 H10H 109.5
H10G C101 H10H 109.5
C99 C102 H10I 109.5
C99 C102 H10J 109.5
H10I C102 H10J 109.5
C99 C102 H10K 109.5
H10I C102 H10K 109.5
H10J C102 H10K 109.5

loop_
_geom_bond_atom_site_label_1
_geom_bond_atom_site_label_2
_geom_bond_distance
Sm1 O3 2.183(3)
Sm1 O5 2.199(3)
Sm1 O1 2.199(3)
Sm1 Cl1 2.8508(11)
Sm1 Cl2 2.8576(11)
Sm1 Cl3 2.8721(11)
Sm1 Sm2 4.0213(3)
Sm2 O6 2.188(3)
Sm2 O4 2.196(3)
Sm2 O2 2.196(3)
Sm2 Cl1 2.8460(12)
Sm2 Cl2 2.8531(12)
Sm2 Cl3 2.8751(10)
O1 C1 1.333(5)
O2 C18 1.338(5)
O3 C35 1.325(5)
O4 C48 1.330(5)
O5 C69 1.326(5)
O6 C82 1.328(5)
N1 C11 1.312(6)
N1 C8 1.457(6)
N1 C7 1.498(6)
N2 C11 1.306(6)
N2 C10 1.465(6)
N2 C12 1.467(6)
N3 C42 1.303(6)
N3 C41 1.467(6)
N3 C43 1.475(6)
N4 C42 1.313(6)
N4 C45 1.457(6)
N4 C46 1.486(6)
N5 C79 1.308(6)
N5 C76 1.467(6)
N5 C75 1.494(6)
N6 C79 1.297(6)
N6 C80 1.480(5)
N6 C78 1.484(6)
C1 C6 1.409(6)
C1 C2 1.416(6)
C2 C3 1.386(7)
C2 C19 1.546(7)
C3 C4 1.384(7)
C3 H3 0.9500
C4 C5 1.374(7)
C4 C23 1.510(8)
C5 C6 1.398(7)
C5 H5 0.9500
C6 C7 1.487(7)
C7 H7A 0.9900
C7 H7B 0.9900
C8 C9 1.448(9)
C8 H8A 0.9900
C8 H8B 0.9900
C9 C10 1.480(9)
C9 H9A 0.9900
C9 H9B 0.9900
C10 H10A 0.9900
C10 H10B 0.9900
C11 H11 0.9500
C12 C13 1.492(6)
C12 H12A 0.9900
C12 H12B 0.9900
C13 C14 1.400(6)
C13 C18 1.408(6)
C14 C15 1.373(7)
C14 H14 0.9500
C15 C16 1.392(7)
C15 C27 1.541(6)
C16 C17 1.391(6)
C16 H16 0.9500
C17 C18 1.401(6)
C17 C31 1.537(6)
C19 C22 1.532(7)
C19 C20 1.536(7)
C19 C21 1.541(7)
C20 H20A 0.9800
C20 H20B 0.9800
C20 H20C 0.9800
C21 H21A 0.9800
C21 H21B 0.9800
C21 H21C 0.9800
C22 H22A 0.9800
C22 H22B 0.9800
C22 H22C 0.9800
C23 C24 1.396(12)
C23 C25 1.467(11)
C23 C26 1.606(14)
C24 H24A 0.9800
C24 H24B 0.9800
C24 H24C 0.9800
C25 H25A 0.9800
C25 H25B 0.9800
C25 H25C 0.9800
C26 H26A 0.9800
C26 H26B 0.9800
C26 H26C 0.9800
C27 C30 1.514(8)
C27 C29 1.514(9)
C27 C28 1.529(10)
C28 H28A 0.9800
C28 H28B 0.9800
C28 H28C 0.9800
C29 H29A 0.9800
C29 H29B 0.9800
C29 H29C 0.9800
C30 H30A 0.9800
C30 H30B 0.9800
C30 H30C 0.9800
C31 C34 1.528(7)
C31 C33 1.531(7)
C31 C32 1.553(7)
C32 H32A 0.9800
C32 H32B 0.9800
C32 H32C 0.9800
C33 H33A 0.9800
C33 H33B 0.9800
C33 H33C 0.9800
C34 H34A 0.9800
C34 H34B 0.9800
C34 H34C 0.9800
C35 C40 1.423(6)
C35 C36 1.425(6)
C36 C37 1.386(7)
C36 C53 1.536(7)
C37 C38 1.390(7)
C37 H37 0.9500
C38 C39 1.378(7)
C38 C57 1.541(7)
C39 C40 1.395(7)
C39 H39 0.9500
C40 C41 1.502(6)
C41 H41A 0.9900
C41 H41B 0.9900
C42 H42 0.9500
C43 C44 1.479(8)
C43 H43A 0.9900
C43 H43B 0.9900
C44 C45 1.492(8)
C44 H44A 0.9900
C44 H44B 0.9900
C45 H45A 0.9900
C45 H45B 0.9900
C46 C47 1.504(6)
C46 H46A 0.9900
C46 H46B 0.9900
C47 C52 1.379(6)
C47 C48 1.417(6)
C48 C49 1.425(6)
C49 C50 1.371(6)
C49 C65 1.536(6)
C50 C51 1.394(6)
C50 H50 0.9500
C51 C52 1.379(6)
C51 C61 1.527(7)
C52 H52 0.9500
C53 C56 1.535(7)
C53 C54 1.537(7)
C53 C55 1.539(6)
C54 H54A 0.9800
C54 H54B 0.9800
C54 H54C 0.9800
C55 H55A 0.9800
C55 H55B 0.9800
C55 H55C 0.9800
C56 H56A 0.9800
C56 H56B 0.9800
C56 H56C 0.9800
C57 C60 1.482(10)
C57 C59 1.512(10)
C57 C58 1.541(10)
C58 H58A 0.9800
C58 H58B 0.9800
C58 H58C 0.9800
C59 H59A 0.9800
C59 H59B 0.9800
C59 H59C 0.9800
C60 H60A 0.9800
C60 H60B 0.9800
C60 H60C 0.9800
C61 C62 1.416(14)
C61 C64 1.419(10)
C61 C63 1.468(10)
C62 H62A 0.9800
C62 H62B 0.9800
C62 H62C 0.9800
C63 H63A 0.9800
C63 H63B 0.9800
C63 H63C 0.9800
C64 H64A 0.9800
C64 H64B 0.9800
C64 H64C 0.9800
C65 C67 1.521(7)
C65 C68 1.539(7)
C65 C66 1.550(7)
C66 H66A 0.9800
C66 H66B 0.9800
C66 H66C 0.9800
C67 H67A 0.9800
C67 H67B 0.9800
C67 H67C 0.9800
C68 H68A 0.9800
C68 H68B 0.9800
C68 H68C 0.9800
C69 C70 1.412(7)
C69 C74 1.415(6)
C70 C71 1.407(6)
C70 C87 1.539(6)
C71 C72 1.392(6)
C71 H71 0.9500
C72 C73 1.381(7)
C72 C91 1.542(6)
C73 C74 1.391(6)
C73 H73 0.9500
C74 C75 1.494(7)
C75 H75A 0.9900
C75 H75B 0.9900
C76 C77 1.431(8)
C76 H76A 0.9900
C76 H76B 0.9900
C77 C78 1.416(8)
C77 H77A 0.9900
C77 H77B 0.9900
C78 H78A 0.9900
C78 H78B 0.9900
C79 H79 0.9500
C80 C81 1.504(6)
C80 H80A 0.9900
C80 H80B 0.9900
C81 C82 1.401(6)
C81 C86 1.406(6)
C82 C83 1.429(6)
C83 C84 1.388(6)
C83 C99 1.540(6)
C84 C85 1.391(6)
C84 H84 0.9500
C85 C86 1.377(6)
C85 C95 1.529(6)
C86 H86 0.9500
C87 C89 1.508(7)
C87 C90 1.533(7)
C87 C88 1.534(7)
C88 H88A 0.9800
C88 H88B 0.9800
C88 H88C 0.9800
C89 H89A 0.9800
C89 H89B 0.9800
C89 H89C 0.9800
C90 H90A 0.9800
C90 H90B 0.9800
C90 H90C 0.9800
C91 C94 1.512(8)
C91 C93 1.531(9)
C91 C92 1.537(8)
C92 H92A 0.9800
C92 H92B 0.9800
C92 H92C 0.9800
C93 H93A 0.9800
C93 H93B 0.9800
C93 H93C 0.9800
C94 H94A 0.9800
C94 H94B 0.9800
C94 H94C 0.9800
C95 C98 1.521(8)
C95 C96 1.527(7)
C95 C97 1.529(7)
C96 H96A 0.9800
C96 H96B 0.9800
C96 H96C 0.9800
C97 H97A 0.9800
C97 H97B 0.9800
C97 H97C 0.9800
C98 H98A 0.9800
C98 H98B 0.9800
C98 H98C 0.9800
C99 C102 1.526(7)
C99 C101 1.529(7)
C99 C100 1.543(6)
C100 H10C 0.9800
C100 H10D 0.9800
C100 H10E 0.9800
C101 H10F 0.9800
C101 H10G 0.9800
C101 H10H 0.9800
C102 H10I 0.9800
C102 H10J 0.9800
C102 H10K 0.9800

loop_
_platon_squeeze_void_nr
_platon_squeeze_void_average_x
_platon_squeeze_void_average_y
_platon_squeeze_void_average_z
_platon_squeeze_void_volume
_platon_squeeze_void_count_electrons
_platon_squeeze_void_content
1 -0.005 0.008 -0.008 1718 243 ' '
